data_4300169
loop_
_publ_author_name
'Pamela A. Lord'
'Marilyn M. Olmstead'
'Alan L. Balch'

_publ_section_title
;
Redox Characteristics of Nickel and Palladium Complexes of the Open-Chain
Tetrapyrrole Octaethylbilindione: A Biliverdin Model
;
_journal_name_full 'Inorganic Chemistry'
_journal_page_first 1128
_journal_page_last 1134
_journal_volume 39
_journal_year 2000
_chemical_formula_sum 'C35 H43 N4 O2 Pd'
_chemical_formula_weight 658.13
_space_group_IT_number 15
_symmetry_cell_setting monoclinic
_symmetry_space_group_name_Hall '-I 2ya'
_symmetry_space_group_name_H-M 'I 1 2/a 1'
_atom_sites_solution_hydrogens geom
_atom_sites_solution_primary direct
_atom_sites_solution_secondary difmap
_audit_creation_method SHELXL-97
_cell_angle_alpha 90.00
_cell_angle_beta 116.00(3)
_cell_angle_gamma 90.00
_cell_formula_units_Z 4
_cell_length_a 13.274(3)
_cell_length_b 18.655(4)
_cell_length_c 14.114(3)
_cell_measurement_reflns_used 49
_cell_measurement_temperature 140(2)
_cell_measurement_theta_max 16.07
_cell_measurement_theta_min 4.37
_cell_volume 3141.3(14)
_computing_cell_refinement 'Siemens P3'
_computing_data_collection 'Siemens P3'
_computing_data_reduction 'Siemens XDISK'
_computing_molecular_graphics 'SHELXTL 5, XP (Sheldrick, 1994)'
_computing_publication_material 'SHELXL-97 (Sheldrick, 1997)'
_computing_structure_refinement 'SHELXL-97 (Sheldrick, 1997)'
_computing_structure_solution 'SHELXS-97 (Sheldrick, 1990)'
_diffrn_ambient_temperature 140(2)
_diffrn_measured_fraction_theta_full 0.984
_diffrn_measured_fraction_theta_max 0.984
_diffrn_measurement_device_type 'Siemens R3m/V'
_diffrn_measurement_method \w
_diffrn_radiation_monochromator graphite
_diffrn_radiation_source 'normal-focus sealed tube'
_diffrn_radiation_type MoK\a
_diffrn_radiation_wavelength 0.71073
_diffrn_reflns_av_R_equivalents 0.0341
_diffrn_reflns_av_sigmaI/netI 0.0654
_diffrn_reflns_limit_h_max 12
_diffrn_reflns_limit_h_min -14
_diffrn_reflns_limit_k_max 20
_diffrn_reflns_limit_k_min 0
_diffrn_reflns_limit_l_max 15
_diffrn_reflns_limit_l_min 0
_diffrn_reflns_number 2198
_diffrn_reflns_theta_full 22.51
_diffrn_reflns_theta_max 22.51
_diffrn_reflns_theta_min 1.94
_diffrn_standards_decay_% '< 0.1'
_diffrn_standards_interval_count 198
_diffrn_standards_number 2
_exptl_absorpt_coefficient_mu 0.628
_exptl_absorpt_correction_T_max 0.9515
_exptl_absorpt_correction_T_min 0.7696
_exptl_absorpt_correction_type empirical
_exptl_absorpt_process_details
;
 XABS2:  an empirical absorption correction program.  Parkin, S.;
 Moezzi, B.; Hope, H.  J. Appl. Cryst. 1995, 28, 53-56.
;
_exptl_crystal_colour black
_exptl_crystal_density_diffrn 1.392
_exptl_crystal_density_method 'not measured'
_exptl_crystal_description needle
_exptl_crystal_F_000 1372
_exptl_crystal_size_max 0.44
_exptl_crystal_size_mid 0.08
_exptl_crystal_size_min 0.08
_refine_diff_density_max 0.362
_refine_diff_density_min -0.525
_refine_diff_density_rms 0.086
_refine_ls_extinction_method none
_refine_ls_goodness_of_fit_ref 1.032
_refine_ls_hydrogen_treatment constr
_refine_ls_matrix_type full
_refine_ls_number_parameters 195
_refine_ls_number_reflns 2030
_refine_ls_number_restraints 0
_refine_ls_restrained_S_all 1.032
_refine_ls_R_factor_all 0.0550
_refine_ls_R_factor_gt 0.0419
_refine_ls_shift/su_max 0.002
_refine_ls_shift/su_mean 0.000
_refine_ls_structure_factor_coef Fsqd
_refine_ls_weighting_details 'calc w=1/[\s^2^(Fo^2^)+(0.0239P)^2^+8.8395P] where P=(Fo^2^+2Fc^2^)/3'
_refine_ls_weighting_scheme calc
_refine_ls_wR_factor_gt 0.0834
_refine_ls_wR_factor_ref 0.0900
_reflns_number_gt 1715
_reflns_number_total 2030
_reflns_threshold_expression >2sigma(I)
_cod_original_cell_volume 3141.3(11)
_cod_database_code 4300169

loop_
_symmetry_equiv_pos_as_xyz
'x, y, z'
'-x+1/2, y, -z'
'x+1/2, y+1/2, z+1/2'
'-x+1, y+1/2, -z+1/2'
'-x, -y, -z'
'x-1/2, -y, z'
'-x+1/2, -y+1/2, -z+1/2'
'x, -y+1/2, z+1/2'

loop_
_atom_site_label
_atom_site_type_symbol
_atom_site_fract_x
_atom_site_fract_y
_atom_site_fract_z
_atom_site_U_iso_or_equiv
_atom_site_adp_type
_atom_site_occupancy
_atom_site_symmetry_multiplicity
_atom_site_calc_flag
_atom_site_refinement_flags
_atom_site_disorder_assembly
_atom_site_disorder_group
Pd Pd 0.7500 0.34266(3) 0.5000 0.01942(19) Uani 1 2 d S . .
O1 O 0.8703(3) 0.18043(18) 0.5813(3) 0.0304(9) Uani 1 1 d . . .
N1 N 0.8270(3) 0.2687(2) 0.4509(3) 0.0223(10) Uani 1 1 d . . .
N2 N 0.7927(3) 0.4185(2) 0.4230(3) 0.0206(10) Uani 1 1 d . . .
C1 C 0.8705(4) 0.2028(3) 0.4999(4) 0.0251(13) Uani 1 1 d . . .
C2 C 0.9233(4) 0.1664(3) 0.4387(4) 0.0220(12) Uani 1 1 d . . .
C3 C 0.9148(4) 0.2098(3) 0.3602(4) 0.0237(12) Uani 1 1 d . . .
C4 C 0.8561(4) 0.2758(3) 0.3702(4) 0.0210(12) Uani 1 1 d . . .
C5 C 0.8460(4) 0.3379(3) 0.3139(4) 0.0231(12) Uani 1 1 d . . .
H5 H 0.8563 0.3346 0.2515 0.028 Uiso 1 1 calc R . .
C6 C 0.8216(4) 0.4059(3) 0.3421(4) 0.0217(12) Uani 1 1 d . . .
C7 C 0.8301(4) 0.4741(3) 0.2956(4) 0.0221(12) Uani 1 1 d . . .
C8 C 0.8070(4) 0.5268(3) 0.3504(4) 0.0213(12) Uani 1 1 d . . .
C9 C 0.7821(4) 0.4912(3) 0.4298(4) 0.0189(11) Uani 1 1 d . . .
C10 C 0.7500 0.5242(4) 0.5000 0.0251(18) Uani 1 2 d S . .
H10 H 0.7500 0.5751 0.5000 0.030 Uiso 1 2 calc SR . .
C11 C 0.9820(5) 0.0956(3) 0.4738(4) 0.0330(14) Uani 1 1 d . . .
H11A H 0.9839 0.0708 0.4126 0.040 Uiso 1 1 calc R . .
H11B H 0.9396 0.0652 0.5012 0.040 Uiso 1 1 calc R . .
C12 C 1.1014(5) 0.1053(3) 0.5592(6) 0.060(2) Uani 1 1 d . . .
H12A H 1.1463 0.1298 0.5295 0.089 Uiso 1 1 calc R . .
H12B H 1.1343 0.0583 0.5863 0.089 Uiso 1 1 calc R . .
H12C H 1.1002 0.1341 0.6168 0.089 Uiso 1 1 calc R . .
C13 C 0.9605(4) 0.2013(3) 0.2815(4) 0.0296(13) Uani 1 1 d . . .
H13A H 0.9064 0.2213 0.2130 0.036 Uiso 1 1 calc R . .
H13B H 0.9697 0.1497 0.2712 0.036 Uiso 1 1 calc R . .
C14 C 1.0735(5) 0.2392(3) 0.3164(5) 0.0416(16) Uani 1 1 d . . .
H14A H 1.0649 0.2902 0.3275 0.062 Uiso 1 1 calc R . .
H14B H 1.0997 0.2337 0.2618 0.062 Uiso 1 1 calc R . .
H14C H 1.1283 0.2178 0.3823 0.062 Uiso 1 1 calc R . .
C15 C 0.8694(4) 0.4814(3) 0.2115(4) 0.0278(13) Uani 1 1 d . . .
H15A H 0.8439 0.5279 0.1751 0.033 Uiso 1 1 calc R . .
H15B H 0.8359 0.4428 0.1588 0.033 Uiso 1 1 calc R . .
C16 C 0.9973(5) 0.4770(3) 0.2579(5) 0.0383(15) Uani 1 1 d . . .
H16A H 1.0306 0.5155 0.3097 0.057 Uiso 1 1 calc R . .
H16B H 1.0206 0.4823 0.2013 0.057 Uiso 1 1 calc R . .
H16C H 1.0226 0.4305 0.2924 0.057 Uiso 1 1 calc R . .
C17 C 0.8092(4) 0.6069(3) 0.3389(4) 0.0278(13) Uani 1 1 d . . .
H17A H 0.7422 0.6278 0.3420 0.033 Uiso 1 1 calc R . .
H17B H 0.8053 0.6183 0.2688 0.033 Uiso 1 1 calc R . .
C18 C 0.9149(5) 0.6417(3) 0.4246(4) 0.0409(16) Uani 1 1 d . . .
H18A H 0.9201 0.6298 0.4943 0.061 Uiso 1 1 calc R . .
H18B H 0.9104 0.6939 0.4153 0.061 Uiso 1 1 calc R . .
H18C H 0.9813 0.6236 0.4189 0.061 Uiso 1 1 calc R . .

loop_
_atom_site_aniso_label
_atom_site_aniso_U_11
_atom_site_aniso_U_22
_atom_site_aniso_U_33
_atom_site_aniso_U_23
_atom_site_aniso_U_13
_atom_site_aniso_U_12
Pd 0.0200(3) 0.0191(3) 0.0197(3) 0.000 0.0091(2) 0.000
O1 0.041(2) 0.030(2) 0.026(2) 0.0070(17) 0.0195(19) 0.0070(18)
N1 0.026(3) 0.023(2) 0.019(2) -0.0002(19) 0.011(2) 0.001(2)
N2 0.017(2) 0.023(2) 0.018(2) 0.0007(19) 0.005(2) 0.0003(19)
C1 0.022(3) 0.025(3) 0.023(3) -0.003(3) 0.005(3) -0.004(2)
C2 0.025(3) 0.020(3) 0.018(3) -0.004(2) 0.006(2) 0.000(2)
C3 0.017(3) 0.027(3) 0.023(3) -0.006(2) 0.005(2) -0.005(2)
C4 0.014(3) 0.025(3) 0.018(3) -0.001(2) 0.003(2) -0.005(2)
C5 0.024(3) 0.027(3) 0.017(3) -0.001(3) 0.007(2) 0.005(3)
C6 0.016(3) 0.028(3) 0.017(3) 0.004(2) 0.004(2) 0.001(2)
C7 0.014(3) 0.026(3) 0.020(3) 0.005(2) 0.002(2) -0.001(2)
C8 0.012(3) 0.023(3) 0.022(3) 0.002(2) 0.001(2) 0.001(2)
C9 0.014(3) 0.021(3) 0.019(3) 0.001(2) 0.004(2) 0.002(2)
C10 0.026(4) 0.018(4) 0.020(4) 0.000 0.000(4) 0.000
C11 0.037(4) 0.031(3) 0.034(3) 0.005(3) 0.019(3) 0.005(3)
C12 0.041(4) 0.041(4) 0.079(5) 0.019(4) 0.010(4) 0.013(3)
C13 0.034(4) 0.032(3) 0.024(3) -0.001(3) 0.014(3) 0.004(3)
C14 0.038(4) 0.049(4) 0.046(4) -0.003(3) 0.027(3) 0.004(3)
C15 0.028(3) 0.028(3) 0.029(3) 0.003(3) 0.013(3) 0.002(3)
C16 0.034(4) 0.042(4) 0.048(4) 0.017(3) 0.027(3) 0.006(3)
C17 0.029(3) 0.025(3) 0.030(3) 0.003(3) 0.014(3) -0.001(3)
C18 0.040(4) 0.036(4) 0.039(4) -0.002(3) 0.011(3) -0.007(3)

loop_
_atom_type_symbol
_atom_type_description
_atom_type_scat_dispersion_real
_atom_type_scat_dispersion_imag
_atom_type_scat_source
C C 0.0033 0.0016 'International Tables Vol C Tables 4.2.6.8 and 6.1.1.4'
H H 0.0000 0.0000 'International Tables Vol C Tables 4.2.6.8 and 6.1.1.4'
N N 0.0061 0.0033 'International Tables Vol C Tables 4.2.6.8 and 6.1.1.4'
O O 0.0106 0.0060 'International Tables Vol C Tables 4.2.6.8 and 6.1.1.4'
Pd Pd -0.9988 1.0072 'International Tables Vol C Tables 4.2.6.8 and 6.1.1.4'

loop_
_geom_angle_atom_site_label_1
_geom_angle_atom_site_label_2
_geom_angle_atom_site_label_3
_geom_angle
_geom_angle_site_symmetry_1
_geom_angle_site_symmetry_3
_geom_angle_publ_flag
N2 Pd N2 90.6(2) 2_656 . ?
N2 Pd N1 167.03(16) 2_656 . ?
N2 Pd N1 89.42(15) . . ?
N2 Pd N1 89.42(15) 2_656 2_656 ?
N2 Pd N1 167.03(16) . 2_656 ?
N1 Pd N1 93.5(2) . 2_656 ?
C4 N1 C1 106.9(4) . . ?
C4 N1 Pd 126.6(3) . . ?
C1 N1 Pd 126.2(3) . . ?
C9 N2 C6 107.5(4) . . ?
C9 N2 Pd 126.6(3) . . ?
C6 N2 Pd 125.2(3) . . ?
O1 C1 N1 126.3(5) . . ?
O1 C1 C2 125.6(5) . . ?
N1 C1 C2 108.0(4) . . ?
C3 C2 C1 108.2(4) . . ?
C3 C2 C11 130.5(5) . . ?
C1 C2 C11 121.1(4) . . ?
C2 C3 C13 129.8(5) . . ?
C2 C3 C4 106.2(4) . . ?
C13 C3 C4 123.8(5) . . ?
N1 C4 C5 124.9(5) . . ?
N1 C4 C3 110.5(4) . . ?
C5 C4 C3 124.1(4) . . ?
C4 C5 C6 124.8(4) . . ?
N2 C6 C5 124.8(4) . . ?
N2 C6 C7 109.2(4) . . ?
C5 C6 C7 125.9(4) . . ?
C8 C7 C6 107.0(4) . . ?
C8 C7 C15 128.8(5) . . ?
C6 C7 C15 123.9(5) . . ?
C7 C8 C9 106.9(4) . . ?
C7 C8 C17 129.3(5) . . ?
C9 C8 C17 123.8(4) . . ?
N2 C9 C10 124.2(5) . . ?
N2 C9 C8 109.4(4) . . ?
C10 C9 C8 126.4(5) . . ?
C9 C10 C9 127.2(7) . 2_656 ?
C2 C11 C12 111.4(5) . . ?
C3 C13 C14 111.9(4) . . ?
C7 C15 C16 111.3(4) . . ?
C8 C17 C18 112.9(4) . . ?

loop_
_geom_bond_atom_site_label_1
_geom_bond_atom_site_label_2
_geom_bond_distance
_geom_bond_site_symmetry_2
_geom_bond_publ_flag
Pd N2 2.011(4) 2_656 ?
Pd N2 2.011(4) . ?
Pd N1 2.012(4) . ?
Pd N1 2.012(4) 2_656 ?
O1 C1 1.223(6) . ?
N1 C4 1.360(6) . ?
N1 C1 1.405(6) . ?
N2 C9 1.372(6) . ?
N2 C6 1.376(6) . ?
C1 C2 1.495(7) . ?
C2 C3 1.336(7) . ?
C2 C11 1.502(7) . ?
C3 C13 1.490(7) . ?
C3 C4 1.496(7) . ?
C4 C5 1.377(7) . ?
C5 C6 1.409(7) . ?
C6 C7 1.458(7) . ?
C7 C8 1.366(7) . ?
C7 C15 1.498(7) . ?
C8 C9 1.458(7) . ?
C8 C17 1.506(7) . ?
C9 C10 1.383(5) . ?
C10 C9 1.383(5) 2_656 ?
C11 C12 1.523(8) . ?
C13 C14 1.531(7) . ?
C15 C16 1.531(7) . ?
C17 C18 1.538(7) . ?

_journal_paper_doi 10.1021/ic9910209
